data_4117763
loop_
_publ_author_name
'Yanchuan Zhao'
'Bing Gao'
'Jinbo Hu'

_publ_section_title
;
 From Olefination to Alkylation: In-Situ Halogenation of Julia-Kocienski
 Intermediates Leading to Formal Nucleophilic Iodo- and
 Bromodifluoromethylation of Carbonyl Compounds
;
_journal_name_full 'Journal of the American Chemical Society'
_journal_page_first 5790
_journal_page_last 5793
_journal_paper_doi 10.1021/ja301601b
_journal_volume 134
_journal_year 2012
_chemical_absolute_configuration ad
_chemical_formula_sum 'C17 H12 Br2 F N O'
_chemical_formula_weight 425.10
_chemical_name_systematic
; 
 ? 
;
_space_group_IT_number 19
_symmetry_cell_setting orthorhombic
_symmetry_space_group_name_Hall 'P 2ac 2ab'
_symmetry_space_group_name_H-M 'P 21 21 21'
_atom_sites_solution_hydrogens geom
_atom_sites_solution_primary direct
_atom_sites_solution_secondary difmap
_audit_creation_method SHELXL-97
_cell_angle_alpha 90.00
_cell_angle_beta 90.00
_cell_angle_gamma 90.00
_cell_formula_units_Z 4
_cell_length_a 5.876(3)
_cell_length_b 15.458(9)
_cell_length_c 17.174(10)
_cell_measurement_reflns_used 2363
_cell_measurement_temperature 133(2)
_cell_measurement_theta_max 25.84
_cell_measurement_theta_min 2.64
_cell_volume 1559.9(15)
_computing_cell_refinement 'Bruker SAINT'
_computing_data_collection 'Bruker APEX2'
_computing_data_reduction 'Bruker SAINT'
_computing_molecular_graphics 'Bruker SHELXTL'
_computing_publication_material 'Bruker SHELXTL'
_computing_structure_refinement 'SHELXL-97 (Sheldrick, 2008)'
_computing_structure_solution 'SHELXS-97 (Sheldrick, 2008)'
_diffrn_ambient_temperature 133(2)
_diffrn_measured_fraction_theta_full 0.995
_diffrn_measured_fraction_theta_max 0.995
_diffrn_measurement_device_type 'Bruker APEX-II CCD'
_diffrn_measurement_method '\f and \w scans'
_diffrn_radiation_monochromator graphite
_diffrn_radiation_source 'fine-focus sealed tube'
_diffrn_radiation_type MoK\a
_diffrn_radiation_wavelength 0.71073
_diffrn_reflns_av_R_equivalents 0.0681
_diffrn_reflns_av_sigmaI/netI 0.0756
_diffrn_reflns_limit_h_max 7
_diffrn_reflns_limit_h_min -7
_diffrn_reflns_limit_k_max 19
_diffrn_reflns_limit_k_min -19
_diffrn_reflns_limit_l_max 21
_diffrn_reflns_limit_l_min -20
_diffrn_reflns_number 11087
_diffrn_reflns_theta_full 26.53
_diffrn_reflns_theta_max 26.53
_diffrn_reflns_theta_min 1.77
_exptl_absorpt_coefficient_mu 5.207
_exptl_absorpt_correction_T_max 0.9030
_exptl_absorpt_correction_T_min 0.3041
_exptl_absorpt_correction_type multi-scan
_exptl_absorpt_process_details sadabs
_exptl_crystal_colour colourless
_exptl_crystal_density_diffrn 1.810
_exptl_crystal_F_000 832
_exptl_crystal_size_max 0.30
_exptl_crystal_size_mid 0.05
_exptl_crystal_size_min 0.02
_refine_diff_density_max 1.474
_refine_diff_density_min -1.170
_refine_diff_density_rms 0.151
_refine_ls_abs_structure_details 'Flack H D (1983), Acta Cryst. A39, 876-881'
_refine_ls_abs_structure_Flack 0.03(2)
_refine_ls_extinction_method none
_refine_ls_goodness_of_fit_ref 1.065
_refine_ls_hydrogen_treatment constr
_refine_ls_matrix_type full
_refine_ls_number_parameters 199
_refine_ls_number_reflns 3209
_refine_ls_number_restraints 6
_refine_ls_restrained_S_all 1.066
_refine_ls_R_factor_all 0.0730
_refine_ls_R_factor_gt 0.0551
_refine_ls_shift/su_max 0.000
_refine_ls_shift/su_mean 0.000
_refine_ls_structure_factor_coef Fsqd
_refine_ls_weighting_details 'calc w=1/[\s^2^(Fo^2^)+(0.0660P)^2^+3.0075P] where P=(Fo^2^+2Fc^2^)/3'
_refine_ls_weighting_scheme calc
_refine_ls_wR_factor_gt 0.1313
_refine_ls_wR_factor_ref 0.1394
_reflns_number_gt 2561
_reflns_number_total 3209
_reflns_threshold_expression >2sigma(I)
_cod_data_source_file ja301601b_si_003.cif
_cod_data_source_block mo_dm11507_0m
_cod_original_cell_volume 1559.8(15)
_cod_database_code 4117763

loop_
_symmetry_equiv_pos_as_xyz
'x, y, z'
'x+1/2, -y+1/2, -z'
'-x, y+1/2, -z+1/2'
'-x+1/2, -y, z+1/2'

loop_
_atom_site_label
_atom_site_type_symbol
_atom_site_fract_x
_atom_site_fract_y
_atom_site_fract_z
_atom_site_U_iso_or_equiv
_atom_site_adp_type
_atom_site_occupancy
_atom_site_symmetry_multiplicity
_atom_site_calc_flag
_atom_site_refinement_flags
Br1 Br 0.01648(15) 0.01649(5) 0.84297(5) 0.0406(3) Uani 1 1 d .
Br2 Br 0.47779(12) 0.07352(5) 0.76892(5) 0.0325(2) Uani 1 1 d .
O1 O 0.1554(9) 0.2119(4) 0.8495(3) 0.0291(12) Uani 1 1 d .
F1 F 0.0837(8) 0.0613(3) 0.6947(3) 0.0327(11) Uani 1 1 d .
N1 N -0.1587(11) 0.3008(4) 0.8530(4) 0.0309(16) Uani 1 1 d .
C1 C 0.1556(11) 0.0911(5) 0.7656(5) 0.0229(16) Uani 1 1 d .
C2 C 0.0783(12) 0.1845(4) 0.7754(4) 0.0226(16) Uani 1 1 d .
H2 H -0.0919 0.1853 0.7758 0.027 Uiso 1 1 calc R
C3 C 0.1590(12) 0.2441(5) 0.7114(4) 0.0203(16) Uani 1 1 d .
C4 C 0.0211(12) 0.2557(4) 0.6492(4) 0.0195(13) Uani 1 1 d .
H4 H -0.1205 0.2261 0.6471 0.023 Uiso 1 1 calc R
C5 C 0.0831(12) 0.3106(4) 0.5877(4) 0.0186(16) Uani 1 1 d .
C6 C -0.0556(12) 0.3251(4) 0.5216(4) 0.0190(15) Uani 1 1 d .
H6 H -0.1988 0.2967 0.5190 0.023 Uiso 1 1 calc R
C7 C 0.0050(18) 0.3771(4) 0.4620(4) 0.0301(16) Uani 1 1 d .
H7 H -0.0941 0.3859 0.4190 0.036 Uiso 1 1 calc R
C8 C 0.2209(14) 0.4187(5) 0.4652(5) 0.0272(17) Uani 1 1 d .
H8 H 0.2680 0.4546 0.4233 0.033 Uiso 1 1 calc R
C9 C 0.3621(13) 0.4072(5) 0.5282(5) 0.0271(18) Uani 1 1 d .
H9 H 0.5044 0.4363 0.5296 0.033 Uiso 1 1 calc R
C10 C 0.2996(12) 0.3532(4) 0.5906(4) 0.0172(15) Uani 1 1 d .
C11 C 0.4398(11) 0.3392(4) 0.6553(4) 0.0193(14) Uani 1 1 d U
H11 H 0.5827 0.3677 0.6583 0.023 Uiso 1 1 calc R
C12 C 0.3744(13) 0.2853(5) 0.7141(4) 0.0223(16) Uani 1 1 d .
H12 H 0.4734 0.2753 0.7570 0.027 Uiso 1 1 calc R
C13 C 0.0294(16) 0.2771(5) 0.8850(4) 0.0276(17) Uani 1 1 d .
C14 C 0.1238(13) 0.3080(5) 0.9519(5) 0.034(2) Uani 1 1 d .
H14 H 0.2663 0.2878 0.9707 0.040 Uiso 1 1 calc R
C15 C -0.0022(18) 0.3712(4) 0.9913(4) 0.0297(16) Uani 1 1 d .
H15 H 0.0506 0.3945 1.0392 0.036 Uiso 1 1 calc R
C16 C -0.2066(16) 0.3993(6) 0.9589(6) 0.038(2) Uani 1 1 d .
H16 H -0.2956 0.4428 0.9834 0.045 Uiso 1 1 calc R
C17 C -0.2735(14) 0.3625(6) 0.8914(6) 0.037(2) Uani 1 1 d .
H17 H -0.4128 0.3818 0.8694 0.044 Uiso 1 1 calc R

loop_
_atom_site_aniso_label
_atom_site_aniso_U_11
_atom_site_aniso_U_22
_atom_site_aniso_U_33
_atom_site_aniso_U_23
_atom_site_aniso_U_13
_atom_site_aniso_U_12
Br1 0.0197(4) 0.0439(4) 0.0581(5) 0.0279(4) 0.0077(4) 0.0017(4)
Br2 0.0129(4) 0.0322(4) 0.0526(5) 0.0089(3) 0.0070(4) 0.0046(3)
O1 0.021(3) 0.040(3) 0.026(3) -0.002(3) -0.002(2) 0.005(2)
F1 0.031(3) 0.035(3) 0.032(2) 0.002(2) -0.012(2) -0.014(2)
N1 0.015(3) 0.032(4) 0.046(4) -0.001(3) -0.002(3) 0.008(3)
C1 0.010(3) 0.029(4) 0.030(4) 0.004(3) 0.003(3) -0.005(3)
C2 0.019(3) 0.025(4) 0.024(4) 0.006(3) 0.001(3) 0.004(3)
C3 0.016(3) 0.020(4) 0.025(4) -0.006(3) 0.007(3) 0.001(3)
C4 0.008(3) 0.021(3) 0.029(3) -0.005(3) 0.007(3) 0.003(3)
C5 0.012(3) 0.012(3) 0.032(4) -0.003(3) 0.002(3) 0.001(2)
C6 0.015(3) 0.021(3) 0.021(4) -0.004(3) 0.000(3) 0.001(3)
C7 0.034(4) 0.029(3) 0.028(4) -0.006(3) 0.003(5) 0.007(4)
C8 0.034(4) 0.020(4) 0.027(4) 0.003(3) 0.007(3) 0.004(3)
C9 0.015(3) 0.019(4) 0.048(5) 0.002(3) 0.012(4) 0.004(3)
C10 0.010(3) 0.015(3) 0.027(4) 0.001(3) 0.000(3) 0.000(3)
C11 0.008(3) 0.022(3) 0.029(3) -0.003(3) 0.003(3) 0.001(2)
C12 0.019(4) 0.024(4) 0.024(4) -0.004(3) -0.006(3) -0.001(3)
C13 0.029(4) 0.029(4) 0.025(4) 0.004(3) 0.012(4) -0.003(4)
C14 0.017(4) 0.035(4) 0.049(6) 0.025(4) -0.003(4) -0.003(3)
C15 0.036(4) 0.024(3) 0.029(4) 0.000(3) -0.002(5) -0.008(4)
C16 0.031(5) 0.031(5) 0.050(6) -0.005(4) 0.001(4) 0.008(4)
C17 0.012(4) 0.049(5) 0.051(6) 0.002(5) -0.002(4) 0.005(4)

loop_
_atom_type_symbol
_atom_type_description
_atom_type_scat_dispersion_real
_atom_type_scat_dispersion_imag
_atom_type_scat_source
C C 0.0033 0.0016 'International Tables Vol C Tables 4.2.6.8 and 6.1.1.4'
H H 0.0000 0.0000 'International Tables Vol C Tables 4.2.6.8 and 6.1.1.4'
N N 0.0061 0.0033 'International Tables Vol C Tables 4.2.6.8 and 6.1.1.4'
O O 0.0106 0.0060 'International Tables Vol C Tables 4.2.6.8 and 6.1.1.4'
F F 0.0171 0.0103 'International Tables Vol C Tables 4.2.6.8 and 6.1.1.4'
Br Br -0.2901 2.4595 'International Tables Vol C Tables 4.2.6.8 and 6.1.1.4'

loop_
_geom_angle_atom_site_label_1
_geom_angle_atom_site_label_2
_geom_angle_atom_site_label_3
_geom_angle
C13 O1 C2 116.1(6)
C13 N1 C17 115.0(7)
F1 C1 C2 109.0(6)
F1 C1 Br2 106.5(5)
C2 C1 Br2 115.2(5)
F1 C1 Br1 106.2(4)
C2 C1 Br1 111.2(5)
Br2 C1 Br1 108.2(4)
O1 C2 C3 111.8(6)
O1 C2 C1 106.7(6)
C3 C2 C1 113.8(6)
O1 C2 H2 108.1
C3 C2 H2 108.1
C1 C2 H2 108.1
C4 C3 C12 120.1(7)
C4 C3 C2 117.9(6)
C12 C3 C2 122.0(7)
C3 C4 C5 121.3(7)
C3 C4 H4 119.4
C5 C4 H4 119.4
C4 C5 C6 123.4(6)
C4 C5 C10 118.9(7)
C6 C5 C10 117.7(7)
C7 C6 C5 123.4(7)
C7 C6 H6 118.3
C5 C6 H6 118.3
C6 C7 C8 118.4(8)
C6 C7 H7 120.8
C8 C7 H7 120.8
C9 C8 C7 120.7(7)
C9 C8 H8 119.7
C7 C8 H8 119.7
C8 C9 C10 121.2(7)
C8 C9 H9 119.4
C10 C9 H9 119.4
C11 C10 C9 122.9(7)
C11 C10 C5 118.6(6)
C9 C10 C5 118.6(7)
C12 C11 C10 121.1(6)
C12 C11 H11 119.5
C10 C11 H11 119.5
C11 C12 C3 120.1(7)
C11 C12 H12 120.0
C3 C12 H12 120.0
N1 C13 C14 127.6(8)
N1 C13 O1 118.4(7)
C14 C13 O1 114.0(8)
C13 C14 C15 115.9(8)
C13 C14 H14 122.1
C15 C14 H14 122.1
C16 C15 C14 118.7(7)
C16 C15 H15 120.6
C14 C15 H15 120.6
C17 C16 C15 117.6(8)
C17 C16 H16 121.2
C15 C16 H16 121.2
N1 C17 C16 125.2(8)
N1 C17 H17 117.4
C16 C17 H17 117.4

loop_
_geom_bond_atom_site_label_1
_geom_bond_atom_site_label_2
_geom_bond_distance
Br1 C1 1.940(7)
Br2 C1 1.913(7)
O1 C13 1.392(9)
O1 C2 1.416(9)
F1 C1 1.368(9)
N1 C13 1.287(11)
N1 C17 1.342(11)
C1 C2 1.523(10)
C2 C3 1.510(10)
C2 H2 1.0000
C3 C4 1.353(10)
C3 C12 1.417(10)
C4 C5 1.403(9)
C4 H4 0.9500
C5 C6 1.416(10)
C5 C10 1.433(10)
C6 C7 1.350(10)
C6 H6 0.9500
C7 C8 1.423(12)
C7 H7 0.9500
C8 C9 1.374(12)
C8 H8 0.9500
C9 C10 1.408(10)
C9 H9 0.9500
C10 C11 1.400(10)
C11 C12 1.365(10)
C11 H11 0.9500
C12 H12 0.9500
C13 C14 1.362(12)
C14 C15 1.400(12)
C14 H14 0.9500
C15 C16 1.393(13)
C15 H15 0.9500
C16 C17 1.349(13)
C16 H16 0.9500
C17 H17 0.9500
